data_4340780
loop_
_publ_author_name
'Chen, Yong-Qiang'
'Qu, Yang-Kun'
'Li, Guo-Rong'
'Zhuang, Zhan-Zhong'
'Chang, Ze'
'Hu, Tong-Liang'
'Xu, Jian'
'Bu, Xian-He'

_publ_section_title
;
 Zn(II)-Benzotriazolate Clusters Based Amide Functionalized Porous
 Coordination Polymers with High CO2 Adsorption Selectivity.
;
_journal_issue 17
_journal_name_full 'Inorganic chemistry'
_journal_page_first 8842
_journal_page_last 8844
_journal_paper_doi 10.1021/ic500788z
_journal_volume 53
_journal_year 2014
_chemical_formula_sum 'C132 H112 N42 O32 Zn9'
_chemical_formula_weight 3387.25
_chemical_name_systematic
; 
 ? 
;
_space_group_IT_number 2
_symmetry_cell_setting triclinic
_symmetry_space_group_name_Hall '-P 1'
_symmetry_space_group_name_H-M 'P -1'
_atom_sites_solution_hydrogens geom
_atom_sites_solution_primary direct
_atom_sites_solution_secondary difmap
_audit_creation_method SHELXL-97
_cell_angle_alpha 68.12(3)
_cell_angle_beta 77.79(3)
_cell_angle_gamma 69.05(3)
_cell_formula_units_Z 1
_cell_length_a 14.473(3)
_cell_length_b 17.611(3)
_cell_length_c 20.541(4)
_cell_measurement_temperature 293(2)
_cell_measurement_theta_max 25.00
_cell_measurement_theta_min 3.03
_cell_volume 4518.7(19)
_computing_cell_refinement SMART
_computing_data_collection 'CrystalClear (Rigaku/MSC Inc., 2005)'
_computing_data_reduction 'CrystalClear (Rigaku/MSC Inc., 2005)'
_computing_molecular_graphics 'SHELXTL (Bruker, 1998)'
_computing_publication_material SHELXTL
_computing_structure_refinement 'SHELXL-97 (Sheldrick, 1997)'
_computing_structure_solution 'SHELXS-97 (Sheldrick, 1990)'
_diffrn_ambient_temperature 293(2)
_diffrn_measured_fraction_theta_full 0.992
_diffrn_measured_fraction_theta_max 0.992
_diffrn_measurement_device_type scx-mini
_diffrn_measurement_method '\w scan'
_diffrn_radiation_monochromator graphite
_diffrn_radiation_source 'fine-focus sealed tube'
_diffrn_radiation_type MoK\a
_diffrn_radiation_wavelength 0.71073
_diffrn_reflns_av_R_equivalents 0.0000
_diffrn_reflns_av_sigmaI/netI 0.3056
_diffrn_reflns_limit_h_max 17
_diffrn_reflns_limit_h_min -16
_diffrn_reflns_limit_k_max 20
_diffrn_reflns_limit_k_min -19
_diffrn_reflns_limit_l_max 24
_diffrn_reflns_limit_l_min 0
_diffrn_reflns_number 15807
_diffrn_reflns_theta_full 25.00
_diffrn_reflns_theta_max 25.00
_diffrn_reflns_theta_min 3.03
_exptl_absorpt_coefficient_mu 1.243
_exptl_absorpt_correction_T_max 0.82
_exptl_absorpt_correction_T_min 0.77
_exptl_absorpt_correction_type multi-scan
_exptl_absorpt_process_details 'SADABS (Bruker, 1998)'
_exptl_crystal_colour colorless
_exptl_crystal_density_diffrn 1.242
_exptl_crystal_density_method 'not measured'
_exptl_crystal_description block
_exptl_crystal_F_000 1718
_exptl_crystal_size_max 0.21
_exptl_crystal_size_mid 0.18
_exptl_crystal_size_min 0.16
_platon_squeeze_details
; ?
SQUEEZE routine in PLATON calculates 78.9 electrons/cell, 
corresponding to
8 H2O molecules per formula unit,
and was then used to remove their contributions 
towards the diffraction intensities in the final refinements. 

;
_refine_diff_density_max 0.912
_refine_diff_density_min -0.529
_refine_diff_density_rms 0.115
_refine_ls_extinction_method none
_refine_ls_goodness_of_fit_ref 0.889
_refine_ls_hydrogen_treatment mixed
_refine_ls_matrix_type full
_refine_ls_number_parameters 900
_refine_ls_number_reflns 15807
_refine_ls_number_restraints 46
_refine_ls_restrained_S_all 0.888
_refine_ls_R_factor_all 0.2115
_refine_ls_R_factor_gt 0.0974
_refine_ls_shift/su_max 0.015
_refine_ls_shift/su_mean 0.001
_refine_ls_structure_factor_coef Fsqd
_refine_ls_weighting_details 'calc w=1/[\s^2^(Fo^2^)+(0.0789P)^2^+0.3000P] where P=(Fo^2^+2Fc^2^)/3'
_refine_ls_weighting_scheme calc
_refine_ls_wR_factor_gt 0.2064
_refine_ls_wR_factor_ref 0.2424
_reflns_number_gt 5511
_reflns_number_total 15807
_reflns_threshold_expression >2sigma(I)
_cod_data_source_file ic500788z_si_002.cif
_cod_data_source_block 2
_cod_depositor_comments
;
The following automatic conversions were performed:

'_symmetry_cell_setting' value 'Triclinic' changed to 'triclinic'
according to
/usr/data/users/saulius/crontab/automatic-downloads/rss-feeds/ACS/lib/dictionaries/cif_core.dic
dictionary named 'cif_core.dic' version 2.4.2 from
2011-04-26.

'_exptl_absorpt_correction_type' value 'Multi-scan'
changed to 'multi-scan' according to
/usr/data/users/saulius/crontab/automatic-downloads/rss-feeds/ACS/lib/dictionaries/cif_core.dic
dictionary named 'cif_core.dic' version 2.4.2 from 2011-04-26.

Automatic conversion script
Id: cif_fix_values 2281 2013-09-26 08:29:07Z andrius 

 Adding full bibliography for 4340779--4340780.cif.
;
_cod_database_code 4340780

loop_
_symmetry_equiv_pos_as_xyz
'x, y, z'
'-x, -y, -z'

loop_
_atom_site_label
_atom_site_type_symbol
_atom_site_fract_x
_atom_site_fract_y
_atom_site_fract_z
_atom_site_U_iso_or_equiv
_atom_site_adp_type
_atom_site_occupancy
_atom_site_symmetry_multiplicity
_atom_site_calc_flag
_atom_site_refinement_flags
C1 C -0.0105(10) 0.2964(8) 0.7788(7) 0.067(4) Uani 1 1 d D
C3 C -0.1104(10) 0.4036(8) 0.6829(9) 0.105(5) Uani 1 1 d .
H3A H -0.1467 0.4322 0.7146 0.126 Uiso 1 1 calc R
C4 C -0.1309(13) 0.4393(12) 0.6130(10) 0.130(6) Uani 1 1 d U
H4A H -0.1829 0.4897 0.5983 0.156 Uiso 1 1 calc R
C5 C -0.0714(12) 0.3979(11) 0.5642(9) 0.121(6) Uani 1 1 d U
H5A H -0.0851 0.4200 0.5173 0.145 Uiso 1 1 calc R
C6 C 0.0077(10) 0.3237(8) 0.5871(6) 0.075(4) Uani 1 1 d .
C7 C 0.0227(9) 0.2906(8) 0.6574(6) 0.067(4) Uani 1 1 d .
H7A H 0.0761 0.2416 0.6726 0.080 Uiso 1 1 calc R
C8 C 0.0796(12) 0.3080(10) 0.4719(8) 0.095(5) Uani 1 1 d .
C9 C 0.1460(9) 0.2374(8) 0.4416(6) 0.062(3) Uani 1 1 d .
C10 C 0.2039(8) 0.2581(7) 0.3808(6) 0.054(3) Uani 1 1 d .
H10A H 0.2067 0.3142 0.3607 0.065 Uiso 1 1 calc R
C11 C 0.2604(8) 0.1969(7) 0.3472(6) 0.057(3) Uani 1 1 d .
C12 C 0.2566(9) 0.1133(7) 0.3778(6) 0.064(4) Uani 1 1 d .
H12A H 0.2947 0.0716 0.3572 0.077 Uiso 1 1 calc R
C13 C 0.1971(9) 0.0921(8) 0.4384(6) 0.059(3) Uani 1 1 d .
C14 C 0.1429(8) 0.1533(8) 0.4710(6) 0.058(3) Uani 1 1 d .
H14A H 0.1040 0.1376 0.5130 0.069 Uiso 1 1 calc R
C15 C 0.1957(9) 0.0002(8) 0.4693(7) 0.063(3) Uani 1 1 d U
C16 C 0.1061(9) -0.0943(8) 0.5591(7) 0.074(4) Uani 1 1 d .
C17 C 0.0440(8) -0.0987(7) 0.6206(6) 0.071(4) Uani 1 1 d .
H17A H 0.0216 -0.0518 0.6367 0.085 Uiso 1 1 calc R
C18 C 0.0144(8) -0.1685(7) 0.6581(6) 0.051(3) Uani 1 1 d U
C19 C 0.0495(9) -0.2376(9) 0.6357(7) 0.084(4) Uani 1 1 d U
H19A H 0.0334 -0.2874 0.6633 0.101 Uiso 1 1 calc R
C20 C 0.1102(10) -0.2369(8) 0.5715(7) 0.094(5) Uani 1 1 d .
H20A H 0.1301 -0.2833 0.5549 0.113 Uiso 1 1 calc R
C21 C 0.1390(9) -0.1615(8) 0.5337(6) 0.075(4) Uani 1 1 d .
H21A H 0.1802 -0.1582 0.4919 0.090 Uiso 1 1 calc R
C22 C -0.0526(10) -0.1725(10) 0.7251(6) 0.072(4) Uani 1 1 d .
C23 C 0.3226(9) 0.2137(7) 0.2795(5) 0.053(3) Uani 1 1 d .
C24 C 0.4214(8) 0.3131(7) 0.2032(6) 0.057(3) Uani 1 1 d .
C25 C 0.4520(8) 0.3809(7) 0.2007(6) 0.057(3) Uani 1 1 d .
H25A H 0.4339 0.4022 0.2383 0.069 Uiso 1 1 calc R
C26 C 0.5090(7) 0.4158(6) 0.1427(6) 0.050(3) Uani 1 1 d .
C27 C 0.5330(7) 0.3842(6) 0.0859(5) 0.044(3) Uani 1 1 d U
H27A H 0.5710 0.4080 0.0462 0.053 Uiso 1 1 calc R
C28 C 0.5017(7) 0.3199(7) 0.0883(6) 0.052(3) Uani 1 1 d .
H28A H 0.5178 0.3008 0.0495 0.063 Uiso 1 1 calc R
C29 C 0.4465(7) 0.2811(6) 0.1463(5) 0.046(3) Uani 1 1 d .
H29A H 0.4267 0.2357 0.1478 0.056 Uiso 1 1 calc R
C30 C 0.5413(9) 0.4903(8) 0.1440(8) 0.063(4) Uani 1 1 d .
C31 C 0.7331(8) 0.9371(7) 0.1331(6) 0.055(3) Uani 1 1 d .
C32 C 0.7758(10) 0.9538(8) 0.1771(7) 0.091(5) Uani 1 1 d .
H32A H 0.8375 0.9185 0.1930 0.109 Uiso 1 1 calc R
C33 C 0.7232(12) 1.0261(9) 0.1974(8) 0.128(7) Uani 1 1 d .
H33A H 0.7501 1.0395 0.2275 0.154 Uiso 1 1 calc R
C34 C 0.6272(11) 1.0807(8) 0.1724(8) 0.114(6) Uani 1 1 d .
H34A H 0.5911 1.1274 0.1877 0.136 Uiso 1 1 calc R
C35 C 0.5906(10) 1.0620(8) 0.1254(7) 0.086(4) Uani 1 1 d .
H35A H 0.5310 1.0988 0.1069 0.103 Uiso 1 1 calc R
C36 C 0.5960(8) 1.0311(7) -0.1573(6) 0.048(3) Uani 1 1 d .
C37 C 0.5316(9) 1.1142(8) -0.1921(7) 0.079(4) Uani 1 1 d .
H37A H 0.4778 1.1421 -0.1668 0.095 Uiso 1 1 calc R
C38 C 0.5496(9) 1.1519(8) -0.2622(6) 0.080(4) Uani 1 1 d .
H38A H 0.5079 1.2051 -0.2864 0.097 Uiso 1 1 calc R
C39 C 0.6356(10) 1.1061(8) -0.2976(7) 0.088(5) Uani 1 1 d .
H39A H 0.6530 1.1348 -0.3442 0.106 Uiso 1 1 calc R
C40 C 0.6917(9) 1.0268(7) -0.2691(6) 0.064(4) Uani 1 1 d .
H40A H 0.7406 0.9971 -0.2960 0.077 Uiso 1 1 calc R
C41 C 0.6739(8) 0.9888(6) -0.1951(5) 0.037(3) Uani 1 1 d .
C42 C 0.7509(7) 0.5883(6) -0.0604(6) 0.042(3) Uani 1 1 d .
C43 C 0.7432(8) 0.5086(7) -0.0569(6) 0.064(4) Uani 1 1 d .
H43A H 0.7088 0.4781 -0.0188 0.077 Uiso 1 1 calc R
C44 C 0.7884(10) 0.4788(8) -0.1120(7) 0.081(4) Uani 1 1 d .
H44A H 0.7854 0.4265 -0.1109 0.098 Uiso 1 1 calc R
C45 C 0.8381(9) 0.5240(9) -0.1690(7) 0.078(4) Uani 1 1 d .
H45A H 0.8664 0.5020 -0.2059 0.094 Uiso 1 1 calc R
C46 C 0.8476(8) 0.6021(7) -0.1734(5) 0.057(3) Uani 1 1 d .
H46A H 0.8844 0.6310 -0.2110 0.068 Uiso 1 1 calc R
C47 C 0.7977(7) 0.6353(7) -0.1171(5) 0.037(3) Uani 1 1 d .
C48 C 0.6410(9) 0.9891(6) 0.1049(5) 0.049(3) Uani 1 1 d .
C49 C 0.8292(10) 0.5994(7) 0.2069(6) 0.071(4) Uani 1 1 d .
C50 C 0.8871(11) 0.5592(8) 0.2636(8) 0.114(6) Uani 1 1 d .
H50A H 0.9341 0.5803 0.2697 0.137 Uiso 1 1 calc R
C51 C 0.8686(14) 0.4870(10) 0.3090(9) 0.173(10) Uani 1 1 d .
H51A H 0.9076 0.4555 0.3466 0.208 Uiso 1 1 calc R
C52 C 0.7917(15) 0.4547(13) 0.3033(11) 0.167(8) Uani 1 1 d U
H52A H 0.7796 0.4066 0.3384 0.201 Uiso 1 1 calc R
C53 C 0.7363(12) 0.4967(10) 0.2444(9) 0.136(7) Uani 1 1 d .
H53A H 0.6884 0.4768 0.2381 0.164 Uiso 1 1 calc R
C54 C 0.7574(9) 0.5703(8) 0.1956(7) 0.067(4) Uani 1 1 d .
C59 C 0.4330(4) 0.7571(5) 0.0810(4) 0.046(3) Uani 1 1 d G
C63 C 0.4020(5) 0.8464(5) 0.0599(4) 0.047(3) Uani 1 1 d G
C62 C 0.3022(6) 0.8911(4) 0.0703(4) 0.066(3) Uani 1 1 d G
H62A H 0.2815 0.9508 0.0561 0.079 Uiso 1 1 calc R
C66 C 0.2335(4) 0.8465(6) 0.1017(4) 0.108(6) Uani 1 1 d G
H66A H 0.1668 0.8764 0.1087 0.130 Uiso 1 1 calc R
C65 C 0.2645(6) 0.7572(6) 0.1228(4) 0.078(4) Uani 1 1 d G
H65A H 0.2185 0.7274 0.1439 0.094 Uiso 1 1 calc R
C60 C 0.3643(7) 0.7125(4) 0.1125(4) 0.075(4) Uani 1 1 d G
H60A H 0.3851 0.6527 0.1266 0.090 Uiso 1 1 calc R
C64 C -0.0372(9) 0.3265(8) 0.7060(6) 0.057(3) Uani 1 1 d D
N1 N 0.7661(6) 0.8700(5) 0.1080(5) 0.050(2) Uani 1 1 d .
N2 N 0.6980(7) 0.8858(5) 0.0634(4) 0.045(2) Uani 1 1 d .
N3 N 0.6207(6) 0.9561(5) 0.0616(4) 0.041(2) Uani 1 1 d .
N4 N 0.6001(6) 0.9769(5) -0.0887(4) 0.040(2) Uani 1 1 d .
N5 N 0.6721(6) 0.9051(5) -0.0867(4) 0.035(2) Uani 1 1 d .
N6 N 0.7215(6) 0.9102(5) -0.1505(4) 0.041(2) Uani 1 1 d .
N7 N 0.7409(6) 0.7060(5) -0.0451(4) 0.047(2) Uani 1 1 d .
N8 N 0.7130(6) 0.6330(5) -0.0149(4) 0.042(2) Uani 1 1 d .
N9 N 0.7935(6) 0.7063(5) -0.1056(4) 0.042(2) Uani 1 1 d .
N10 N 0.5617(5) 0.8006(5) 0.0380(4) 0.0323(19) Uani 1 1 d .
N11 N 0.5328(6) 0.7296(5) 0.0653(4) 0.042(2) Uani 1 1 d .
N12 N 0.4862(6) 0.8696(5) 0.0353(4) 0.037(2) Uani 1 1 d .
N13 N 0.8265(7) 0.6738(6) 0.1503(5) 0.062(3) Uani 1 1 d .
N14 N 0.7600(6) 0.6839(5) 0.1086(4) 0.046(2) Uani 1 1 d .
N15 N 0.7193(6) 0.6209(5) 0.1373(5) 0.053(3) Uani 1 1 d .
N16 N 0.9392(7) 0.7790(6) 0.0214(5) 0.050(2) Uani 1 1 d .
N17 N 0.8764(7) 0.7902(5) -0.0226(5) 0.049(2) Uani 1 1 d .
N18 N 0.9213(6) 0.7976(6) -0.0867(4) 0.053(3) Uani 1 1 d .
N19 N 0.0705(8) 0.2790(6) 0.5428(6) 0.083(3) Uani 1 1 d .
H19B H 0.1071 0.2276 0.5628 0.100 Uiso 1 1 calc R
N20 N 0.3619(6) 0.2788(6) 0.2645(4) 0.057(3) Uani 1 1 d .
H20B H 0.3491 0.3025 0.2965 0.068 Uiso 1 1 calc R
N21 N 0.1288(8) -0.0168(6) 0.5240(5) 0.092(4) Uani 1 1 d .
H21C H 0.0954 0.0251 0.5398 0.111 Uiso 1 1 calc R
O1 O -0.0861(6) -0.1100(6) 0.7437(4) 0.083(3) Uani 1 1 d .
O2 O -0.0697(7) -0.2409(6) 0.7620(4) 0.096(3) Uani 1 1 d .
O3 O 0.5871(6) 0.5212(5) 0.0819(5) 0.076(3) Uani 1 1 d .
O4 O 0.5249(8) 0.5125(6) 0.1931(5) 0.099(4) Uani 1 1 d .
O5 O -0.0627(7) 0.3272(5) 0.8241(5) 0.091(3) Uani 1 1 d .
O6 O 0.0684(6) 0.2323(6) 0.7954(4) 0.081(3) Uani 1 1 d .
O7 O 0.0397(8) 0.3779(6) 0.4356(4) 0.100(3) Uani 1 1 d .
O8 O 0.2467(8) -0.0502(6) 0.4411(5) 0.141(5) Uani 1 1 d .
O9 O 0.3277(7) 0.1799(5) 0.2384(4) 0.089(3) Uani 1 1 d .
C57 C 1.0156(5) 0.7872(5) -0.0863(5) 0.058(3) Uani 1 1 d G
C67 C 1.0967(7) 0.7838(6) -0.1366(4) 0.112(6) Uani 1 1 d G
H67A H 1.0884 0.7920 -0.1826 0.134 Uiso 1 1 calc R
C68 C 1.1904(6) 0.7683(7) -0.1180(5) 0.114(6) Uani 1 1 d GD
H68A H 1.2447 0.7660 -0.1517 0.137 Uiso 1 1 calc R
C56 C 1.2029(5) 0.7560(7) -0.0492(6) 0.138(7) Uani 1 1 d GD
H56A H 1.2656 0.7456 -0.0368 0.166 Uiso 1 1 calc R
C69 C 1.1218(7) 0.7594(6) 0.0011(4) 0.085(4) Uani 1 1 d G
H69A H 1.1302 0.7512 0.0472 0.102 Uiso 1 1 calc R
C70 C 1.0282(6) 0.7750(5) -0.0174(4) 0.068(4) Uani 1 1 d G
Zn1 Zn 0.71525(8) 0.79831(7) 0.00675(6) 0.0385(3) Uani 1 1 d .
Zn2 Zn 0.88995(9) 0.76737(8) 0.12166(7) 0.0479(4) Uani 1 1 d .
Zn3 Zn 0.63115(10) 0.61302(8) 0.07770(7) 0.0520(4) Uani 1 1 d .
Zn4 Zn -0.16112(9) -0.18943(7) 0.83532(6) 0.0464(4) Uani 1 1 d .
Zn5 Zn 0.5000 1.0000 0.0000 0.0411(5) Uani 1 2 d S
O10 O 0.3688(10) 0.3493(9) 0.3776(6) 0.187(6) Uani 1 1 d .
O12 O 1.0002(14) 0.1054(12) 0.6183(10) 0.280(9) Uiso 1 1 d .
O13 O 0.9096(14) 0.1175(12) 0.7153(10) 0.285(9) Uiso 1 1 d .

loop_
_atom_site_aniso_label
_atom_site_aniso_U_11
_atom_site_aniso_U_22
_atom_site_aniso_U_33
_atom_site_aniso_U_23
_atom_site_aniso_U_13
_atom_site_aniso_U_12
C1 0.067(10) 0.067(10) 0.083(11) -0.046(9) 0.006(8) -0.023(8)
C3 0.100(12) 0.054(9) 0.125(14) -0.044(9) -0.010(10) 0.033(8)
C4 0.130(6) 0.130(6) 0.129(6) -0.042(2) -0.0119(11) -0.039(2)
C5 0.121(6) 0.121(6) 0.121(6) -0.040(2) -0.0107(11) -0.036(2)
C6 0.093(11) 0.079(10) 0.048(9) -0.031(8) -0.005(8) -0.012(8)
C7 0.079(10) 0.081(10) 0.049(8) -0.038(8) -0.021(7) -0.007(7)
C8 0.156(16) 0.067(11) 0.054(11) -0.020(9) 0.024(10) -0.044(11)
C9 0.092(10) 0.066(9) 0.039(8) -0.026(7) 0.016(7) -0.041(8)
C10 0.077(9) 0.050(8) 0.045(8) -0.013(7) -0.007(7) -0.032(7)
C11 0.076(9) 0.060(8) 0.034(7) -0.013(7) 0.017(6) -0.035(7)
C12 0.123(11) 0.043(7) 0.033(7) 0.002(6) 0.000(7) -0.051(8)
C13 0.087(10) 0.059(8) 0.034(7) -0.011(7) -0.002(7) -0.034(7)
C14 0.072(9) 0.064(9) 0.041(7) -0.008(7) 0.008(6) -0.043(7)
C15 0.063(4) 0.063(4) 0.063(4) -0.0204(15) -0.0044(10) -0.0197(14)
C16 0.095(10) 0.057(8) 0.074(9) -0.049(8) 0.049(8) -0.031(7)
C17 0.090(10) 0.054(8) 0.073(9) -0.043(7) 0.042(8) -0.031(7)
C18 0.051(3) 0.051(3) 0.051(3) -0.0163(14) -0.0036(10) -0.0158(13)
C19 0.084(4) 0.084(4) 0.084(4) -0.0268(16) -0.0071(11) -0.0266(16)
C20 0.129(12) 0.073(10) 0.098(11) -0.063(9) 0.061(10) -0.054(9)
C21 0.110(11) 0.072(9) 0.051(8) -0.022(7) 0.045(7) -0.065(8)
C22 0.081(10) 0.097(12) 0.036(8) -0.019(9) 0.027(7) -0.044(9)
C23 0.104(10) 0.062(8) 0.022(6) -0.014(6) 0.016(6) -0.072(8)
C24 0.074(9) 0.061(8) 0.034(7) -0.019(6) 0.011(6) -0.022(7)
C25 0.076(9) 0.053(8) 0.067(9) -0.030(7) 0.017(7) -0.048(7)
C26 0.047(7) 0.037(7) 0.059(8) 0.000(6) -0.002(6) -0.023(6)
C27 0.044(3) 0.044(3) 0.044(3) -0.0142(13) -0.0029(10) -0.0138(13)
C28 0.058(8) 0.058(8) 0.045(7) -0.016(6) -0.008(6) -0.021(6)
C29 0.059(8) 0.055(7) 0.037(7) -0.022(6) 0.018(6) -0.037(6)
C30 0.046(8) 0.048(8) 0.087(11) -0.001(8) -0.008(8) -0.026(7)
C31 0.050(8) 0.036(7) 0.079(9) -0.032(7) -0.025(7) 0.013(6)
C32 0.083(10) 0.075(10) 0.123(12) -0.061(9) -0.078(9) 0.036(8)
C33 0.154(16) 0.099(12) 0.174(16) -0.103(12) -0.111(13) 0.028(11)
C34 0.133(14) 0.076(10) 0.155(15) -0.085(11) -0.079(12) 0.027(10)
C35 0.115(12) 0.061(9) 0.090(11) -0.049(8) -0.046(9) 0.009(8)
C36 0.070(8) 0.036(7) 0.045(7) -0.037(6) 0.010(6) -0.008(6)
C37 0.089(11) 0.068(10) 0.060(9) -0.026(8) -0.016(8) 0.009(8)
C38 0.092(11) 0.081(10) 0.029(8) -0.014(7) 0.015(7) 0.003(8)
C39 0.122(13) 0.051(9) 0.057(9) 0.018(8) 0.011(9) -0.034(9)
C40 0.106(10) 0.033(7) 0.036(7) -0.013(6) 0.008(7) -0.007(7)
C41 0.061(8) 0.034(6) 0.018(6) -0.005(5) -0.010(5) -0.016(6)
C42 0.044(7) 0.037(7) 0.057(8) -0.030(6) 0.001(6) -0.013(5)
C43 0.071(9) 0.067(9) 0.057(8) -0.039(7) 0.029(7) -0.025(7)
C44 0.113(12) 0.055(9) 0.083(10) -0.019(8) 0.034(9) -0.061(8)
C45 0.085(10) 0.084(11) 0.089(11) -0.069(9) 0.010(8) -0.020(8)
C46 0.061(8) 0.060(8) 0.038(7) -0.017(6) 0.031(6) -0.024(6)
C47 0.038(6) 0.054(7) 0.025(6) -0.019(6) 0.013(5) -0.026(6)
C48 0.086(9) 0.021(6) 0.045(7) -0.020(6) -0.008(6) -0.010(6)
C49 0.095(11) 0.048(8) 0.055(9) 0.027(7) -0.022(8) -0.043(8)
C50 0.137(14) 0.058(10) 0.145(15) 0.029(10) -0.110(12) -0.038(10)
C51 0.23(2) 0.111(14) 0.167(18) 0.094(13) -0.162(17) -0.108(15)
C52 0.167(8) 0.167(8) 0.167(8) -0.054(3) -0.0154(12) -0.052(3)
C53 0.149(16) 0.102(13) 0.133(15) 0.058(11) -0.073(13) -0.077(12)
C54 0.063(9) 0.046(8) 0.083(11) 0.009(8) -0.043(8) -0.017(7)
C59 0.047(8) 0.059(8) 0.036(7) -0.003(6) -0.005(6) -0.034(7)
C63 0.030(7) 0.077(9) 0.039(7) -0.027(7) 0.015(5) -0.023(6)
C62 0.061(9) 0.066(8) 0.069(9) -0.027(7) 0.006(7) -0.020(7)
C66 0.064(10) 0.160(16) 0.126(14) -0.082(13) 0.046(10) -0.057(11)
C65 0.061(10) 0.124(13) 0.090(11) -0.064(10) -0.010(8) -0.042(9)
C60 0.067(9) 0.051(8) 0.106(11) -0.030(8) 0.015(8) -0.027(8)
C64 0.079(10) 0.073(9) 0.033(7) -0.028(7) -0.003(7) -0.029(8)
N1 0.054(6) 0.044(6) 0.061(6) -0.030(5) -0.010(5) -0.009(5)
N2 0.064(7) 0.041(6) 0.041(6) -0.021(5) 0.007(5) -0.028(5)
N3 0.054(6) 0.025(5) 0.043(5) -0.022(4) 0.005(4) -0.005(4)
N4 0.042(6) 0.042(5) 0.023(5) -0.011(4) 0.000(4) 0.001(4)
N5 0.029(5) 0.036(5) 0.043(5) -0.024(4) 0.004(4) -0.005(4)
N6 0.059(6) 0.029(5) 0.028(5) -0.006(4) 0.017(5) -0.023(4)
N7 0.049(6) 0.044(6) 0.046(6) -0.024(5) 0.018(5) -0.014(5)
N8 0.061(6) 0.024(5) 0.035(5) -0.009(4) 0.005(4) -0.011(4)
N9 0.050(6) 0.025(5) 0.047(6) -0.022(5) 0.010(5) -0.006(4)
N10 0.031(5) 0.027(5) 0.041(5) -0.009(4) 0.001(4) -0.014(4)
N11 0.036(5) 0.053(6) 0.054(6) -0.032(5) 0.016(4) -0.029(5)
N12 0.025(5) 0.050(6) 0.051(6) -0.030(5) -0.005(4) -0.013(4)
N13 0.085(8) 0.054(7) 0.052(7) -0.023(6) -0.015(6) -0.018(6)
N14 0.051(6) 0.043(6) 0.044(6) -0.014(5) 0.004(5) -0.021(5)
N15 0.063(7) 0.026(5) 0.059(7) 0.007(5) -0.016(5) -0.017(5)
N16 0.045(6) 0.067(7) 0.054(6) -0.034(5) -0.007(5) -0.018(5)
N17 0.064(7) 0.037(5) 0.043(6) -0.016(5) 0.017(5) -0.022(5)
N18 0.041(6) 0.084(7) 0.043(6) -0.030(5) 0.012(5) -0.026(5)
N19 0.107(9) 0.062(7) 0.055(7) -0.024(7) -0.010(7) 0.010(6)
N20 0.080(7) 0.074(7) 0.045(6) -0.039(6) 0.021(5) -0.050(6)
N21 0.153(10) 0.052(7) 0.087(8) -0.051(7) 0.069(8) -0.064(7)
O1 0.092(7) 0.074(6) 0.044(6) -0.011(5) 0.021(5) -0.005(5)
O2 0.134(8) 0.118(8) 0.056(6) -0.028(6) 0.045(6) -0.094(7)
O3 0.087(6) 0.074(6) 0.086(7) -0.036(5) 0.021(5) -0.052(5)
O4 0.163(10) 0.108(8) 0.077(7) -0.052(6) 0.022(7) -0.095(7)
O5 0.119(8) 0.077(7) 0.075(7) -0.038(6) 0.013(6) -0.026(6)
O6 0.081(7) 0.093(7) 0.074(6) -0.050(6) -0.028(5) 0.002(5)
O7 0.164(10) 0.064(7) 0.044(6) -0.002(5) -0.003(6) -0.023(7)
O8 0.219(12) 0.061(6) 0.110(8) -0.038(6) 0.102(8) -0.062(7)
O9 0.154(9) 0.100(7) 0.043(5) -0.031(5) 0.036(5) -0.091(7)
C57 0.041(8) 0.076(9) 0.063(9) -0.028(7) 0.014(7) -0.031(7)
C67 0.050(10) 0.201(17) 0.093(12) -0.078(12) 0.034(9) -0.039(10)
C68 0.052(11) 0.207(18) 0.092(13) -0.045(12) 0.006(9) -0.061(11)
C56 0.051(11) 0.24(2) 0.131(16) -0.080(16) 0.015(11) -0.047(12)
C69 0.064(10) 0.106(11) 0.071(10) -0.035(9) 0.010(8) -0.012(9)
C70 0.025(8) 0.117(11) 0.077(10) -0.042(9) 0.004(7) -0.032(8)
Zn1 0.0422(8) 0.0414(8) 0.0351(7) -0.0166(6) 0.0051(6) -0.0170(6)
Zn2 0.0465(8) 0.0515(9) 0.0468(8) -0.0211(7) -0.0078(6) -0.0089(7)
Zn3 0.0631(9) 0.0515(9) 0.0474(9) -0.0168(7) 0.0163(7) -0.0358(7)
Zn4 0.0582(9) 0.0415(8) 0.0357(8) -0.0139(6) 0.0168(6) -0.0214(7)
Zn5 0.0456(11) 0.0418(11) 0.0365(11) -0.0196(9) -0.0017(8) -0.0083(9)
O10 0.236(14) 0.291(16) 0.149(11) -0.131(11) 0.040(10) -0.184(13)

loop_
_atom_type_symbol
_atom_type_description
_atom_type_scat_dispersion_real
_atom_type_scat_dispersion_imag
_atom_type_scat_source
C C 0.0033 0.0016 'International Tables Vol C Tables 4.2.6.8 and 6.1.1.4'
H H 0.0000 0.0000 'International Tables Vol C Tables 4.2.6.8 and 6.1.1.4'
N N 0.0061 0.0033 'International Tables Vol C Tables 4.2.6.8 and 6.1.1.4'
O O 0.0106 0.0060 'International Tables Vol C Tables 4.2.6.8 and 6.1.1.4'
Zn Zn 0.2839 1.4301 'International Tables Vol C Tables 4.2.6.8 and 6.1.1.4'

loop_
_geom_angle_atom_site_label_1
_geom_angle_atom_site_label_2
_geom_angle_atom_site_label_3
_geom_angle
_geom_angle_site_symmetry_1
_geom_angle_site_symmetry_3
O5 C1 O6 119.7(12) . .
O5 C1 C64 122.8(13) . .
O6 C1 C64 117.4(12) . .
C64 C3 C4 121.0(14) . .
C64 C3 H3A 119.5 . .
C4 C3 H3A 119.5 . .
C3 C4 C5 119.1(17) . .
C3 C4 H4A 120.5 . .
C5 C4 H4A 120.5 . .
C6 C5 C4 119.4(16) . .
C6 C5 H5A 120.3 . .
C4 C5 H5A 120.3 . .
C7 C6 C5 118.6(13) . .
C7 C6 N19 118.0(12) . .
C5 C6 N19 123.3(13) . .
C64 C7 C6 123.0(12) . .
C64 C7 H7A 118.5 . .
C6 C7 H7A 118.5 . .
O7 C8 N19 126.2(14) . .
O7 C8 C9 122.1(13) . .
N19 C8 C9 111.6(13) . .
C10 C9 C14 118.3(11) . .
C10 C9 C8 119.4(11) . .
C14 C9 C8 122.1(11) . .
C9 C10 C11 121.9(10) . .
C9 C10 H10A 119.1 . .
C11 C10 H10A 119.1 . .
C12 C11 C10 118.7(10) . .
C12 C11 C23 115.2(10) . .
C10 C11 C23 126.1(10) . .
C13 C12 C11 119.8(11) . .
C13 C12 H12A 120.1 . .
C11 C12 H12A 120.1 . .
C12 C13 C14 120.3(11) . .
C12 C13 C15 117.5(11) . .
C14 C13 C15 122.1(11) . .
C9 C14 C13 120.9(10) . .
C9 C14 H14A 119.6 . .
C13 C14 H14A 119.6 . .
O8 C15 N21 124.1(12) . .
O8 C15 C13 119.3(12) . .
N21 C15 C13 116.3(11) . .
C21 C16 C17 120.2(11) . .
C21 C16 N21 123.1(10) . .
C17 C16 N21 116.6(10) . .
C18 C17 C16 122.5(11) . .
C18 C17 H17A 118.8 . .
C16 C17 H17A 118.8 . .
C17 C18 C19 118.6(12) . .
C17 C18 C22 121.8(11) . .
C19 C18 C22 119.6(12) . .
C18 C19 C20 122.3(13) . .
C18 C19 H19A 118.8 . .
C20 C19 H19A 118.8 . .
C21 C20 C19 116.7(11) . .
C21 C20 H20A 121.7 . .
C19 C20 H20A 121.7 . .
C16 C21 C20 119.6(11) . .
C16 C21 H21A 120.2 . .
C20 C21 H21A 120.2 . .
O1 C22 O2 120.7(12) . .
O1 C22 C18 119.4(13) . .
O2 C22 C18 119.8(13) . .
O9 C23 N20 122.7(10) . .
O9 C23 C11 121.6(10) . .
N20 C23 C11 115.1(10) . .
C25 C24 C29 120.9(10) . .
C25 C24 N20 117.9(10) . .
C29 C24 N20 121.2(10) . .
C26 C25 C24 119.7(10) . .
C26 C25 H25A 120.1 . .
C24 C25 H25A 120.1 . .
C25 C26 C27 119.1(10) . .
C25 C26 C30 116.9(11) . .
C27 C26 C30 124.0(10) . .
C28 C27 C26 120.8(10) . .
C28 C27 H27A 119.6 . .
C26 C27 H27A 119.6 . .
C27 C28 C29 122.1(10) . .
C27 C28 H28A 118.9 . .
C29 C28 H28A 118.9 . .
C28 C29 C24 117.3(10) . .
C28 C29 H29A 121.3 . .
C24 C29 H29A 121.3 . .
O4 C30 O3 128.7(12) . .
O4 C30 C26 122.7(12) . .
O3 C30 C26 108.6(12) . .
N1 C31 C32 129.0(11) . .
N1 C31 C48 106.1(10) . .
C32 C31 C48 124.9(10) . .
C31 C32 C33 117.1(11) . .
C31 C32 H32A 121.4 . .
C33 C32 H32A 121.4 . .
C32 C33 C34 121.1(11) . .
C32 C33 H33A 119.5 . .
C34 C33 H33A 119.5 . .
C35 C34 C33 118.6(12) . .
C35 C34 H34A 120.7 . .
C33 C34 H34A 120.7 . .
C34 C35 C48 121.7(12) . .
C34 C35 H35A 119.2 . .
C48 C35 H35A 119.2 . .
C41 C36 N4 105.5(9) . .
C41 C36 C37 120.2(11) . .
N4 C36 C37 134.3(10) . .
C38 C37 C36 119.6(12) . .
C38 C37 H37A 120.2 . .
C36 C37 H37A 120.2 . .
C37 C38 C39 117.2(12) . .
C37 C38 H38A 121.4 . .
C39 C38 H38A 121.4 . .
C40 C39 C38 125.1(12) . .
C40 C39 H39A 117.4 . .
C38 C39 H39A 117.4 . .
C39 C40 C41 116.7(11) . .
C39 C40 H40A 121.7 . .
C41 C40 H40A 121.7 . .
N6 C41 C36 108.9(9) . .
N6 C41 C40 130.5(10) . .
C36 C41 C40 120.6(10) . .
N8 C42 C47 107.9(9) . .
N8 C42 C43 130.0(10) . .
C47 C42 C43 122.1(10) . .
C44 C43 C42 117.2(11) . .
C44 C43 H43A 121.4 . .
C42 C43 H43A 121.4 . .
C43 C44 C45 121.8(11) . .
C43 C44 H44A 119.1 . .
C45 C44 H44A 119.1 . .
C44 C45 C46 122.1(11) . .
C44 C45 H45A 119.0 . .
C46 C45 H45A 119.0 . .
C45 C46 C47 116.5(10) . .
C45 C46 H46A 121.7 . .
C47 C46 H46A 121.7 . .
N9 C47 C42 108.8(8) . .
N9 C47 C46 130.9(9) . .
C42 C47 C46 120.1(10) . .
N3 C48 C35 133.1(11) . .
N3 C48 C31 110.3(9) . .
C35 C48 C31 116.6(10) . .
N13 C49 C50 130.6(12) . .
N13 C49 C54 104.2(11) . .
C50 C49 C54 125.2(11) . .
C51 C50 C49 113.6(13) . .
C51 C50 H50A 123.2 . .
C49 C50 H50A 123.2 . .
C50 C51 C52 124.7(15) . .
C50 C51 H51A 117.7 . .
C52 C51 H51A 117.7 . .
C53 C52 C51 119.4(18) . .
C53 C52 H52A 120.3 . .
C51 C52 H52A 120.3 . .
C54 C53 C52 116.2(16) . .
C54 C53 H53A 121.9 . .
C52 C53 H53A 121.9 . .
N15 C54 C49 109.5(11) . .
N15 C54 C53 129.8(12) . .
C49 C54 C53 120.7(12) . .
N11 C59 C63 108.3(7) . .
N11 C59 C60 131.7(7) . .
C63 C59 C60 120.0 . .
N12 C63 C59 105.6(7) . .
N12 C63 C62 134.2(7) . .
C59 C63 C62 120.0 . .
C66 C62 C63 120.0 . .
C66 C62 H62A 120.0 . .
C63 C62 H62A 120.0 . .
C65 C66 C62 120.0 . .
C65 C66 H66A 120.0 . .
C62 C66 H66A 120.0 . .
C60 C65 C66 120.0 . .
C60 C65 H65A 120.0 . .
C66 C65 H65A 120.0 . .
C65 C60 C59 120.0 . .
C65 C60 H60A 120.0 . .
C59 C60 H60A 120.0 . .
C7 C64 C3 118.6(12) . .
C7 C64 C1 121.0(12) . .
C3 C64 C1 118.8(12) . .
C31 N1 N2 105.7(8) . .
C31 N1 Zn2 132.2(8) . .
N2 N1 Zn2 122.0(6) . .
N3 N2 N1 113.5(8) . .
N3 N2 Zn1 124.9(7) . .
N1 N2 Zn1 121.5(6) . .
N2 N3 C48 104.3(8) . .
N2 N3 Zn5 124.3(6) . .
C48 N3 Zn5 131.4(7) . .
N5 N4 C36 108.6(8) . .
N5 N4 Zn5 124.8(6) . .
C36 N4 Zn5 126.4(6) . .
N4 N5 N6 110.8(7) . .
N4 N5 Zn1 125.2(6) . .
N6 N5 Zn1 123.8(6) . .
N5 N6 C41 106.1(8) . .
N5 N6 Zn4 120.5(6) . 1_664
C41 N6 Zn4 133.3(6) . 1_664
N9 N7 N8 110.7(7) . .
N9 N7 Zn1 125.5(7) . .
N8 N7 Zn1 123.4(6) . .
C42 N8 N7 105.4(8) . .
C42 N8 Zn3 133.9(7) . .
N7 N8 Zn3 120.7(6) . .
N7 N9 C47 107.1(8) . .
N7 N9 Zn4 119.1(6) . 1_664
C47 N9 Zn4 133.4(7) . 1_664
N12 N10 N11 111.1(7) . .
N12 N10 Zn1 125.1(6) . .
N11 N10 Zn1 123.7(6) . .
N10 N11 C59 106.1(7) . .
N10 N11 Zn3 121.1(6) . .
C59 N11 Zn3 132.8(6) . .
N10 N12 C63 108.8(7) . .
N10 N12 Zn5 123.6(6) . .
C63 N12 Zn5 127.6(6) . .
N14 N13 C49 107.6(9) . .
N14 N13 Zn2 116.5(7) . .
C49 N13 Zn2 135.7(9) . .
N15 N14 N13 109.3(8) . .
N15 N14 Zn1 125.2(7) . .
N13 N14 Zn1 125.4(7) . .
C54 N15 N14 109.4(10) . .
C54 N15 Zn3 133.4(8) . .
N14 N15 Zn3 116.4(7) . .
N17 N16 C70 105.3(8) . .
N17 N16 Zn2 118.9(7) . .
C70 N16 Zn2 135.7(7) . .
N18 N17 N16 110.6(8) . .
N18 N17 Zn1 124.4(7) . .
N16 N17 Zn1 125.0(7) . .
C57 N18 N17 109.7(8) . .
C57 N18 Zn4 132.3(7) . 1_664
N17 N18 Zn4 117.7(7) . 1_664
C8 N19 C6 126.6(12) . .
C8 N19 H19B 116.7 . .
C6 N19 H19B 116.7 . .
C23 N20 C24 129.2(9) . .
C23 N20 H20B 115.4 . .
C24 N20 H20B 115.4 . .
C15 N21 C16 128.3(10) . .
C15 N21 H21C 115.9 . .
C16 N21 H21C 115.9 . .
C22 O1 Zn4 86.0(8) . .
C22 O2 Zn4 93.5(8) . .
C30 O3 Zn3 112.2(8) . .
C1 O6 Zn2 107.9(7) . 2_666
N18 C57 C67 134.3(7) . .
N18 C57 C70 105.7(7) . .
C67 C57 C70 120.0 . .
C57 C67 C68 120.0 . .
C57 C67 H67A 120.0 . .
C68 C67 H67A 120.0 . .
C56 C68 C67 120.0 . .
C56 C68 H68A 120.0 . .
C67 C68 H68A 120.0 . .
C68 C56 C69 120.0 . .
C68 C56 H56A 120.0 . .
C69 C56 H56A 120.0 . .
C70 C69 C56 120.0 . .
C70 C69 H69A 120.0 . .
C56 C69 H69A 120.0 . .
N16 C70 C69 131.4(7) . .
N16 C70 C57 108.6(7) . .
C69 C70 C57 120.0 . .
N5 Zn1 N7 92.8(3) . .
N5 Zn1 N10 90.4(3) . .
N7 Zn1 N10 91.6(3) . .
N5 Zn1 N2 90.4(3) . .
N7 Zn1 N2 176.0(3) . .
N10 Zn1 N2 90.7(3) . .
N5 Zn1 N17 91.8(3) . .
N7 Zn1 N17 87.4(3) . .
N10 Zn1 N17 177.6(3) . .
N2 Zn1 N17 90.1(3) . .
N5 Zn1 N14 179.2(3) . .
N7 Zn1 N14 87.7(3) . .
N10 Zn1 N14 89.0(3) . .
N2 Zn1 N14 89.1(3) . .
N17 Zn1 N14 88.7(3) . .
O6 Zn2 N16 139.4(4) 2_666 .
O6 Zn2 N13 108.4(4) 2_666 .
N16 Zn2 N13 102.9(4) . .
O6 Zn2 N1 100.3(4) 2_666 .
N16 Zn2 N1 99.6(4) . .
N13 Zn2 N1 99.0(4) . .
O3 Zn3 N11 119.1(3) . .
O3 Zn3 N8 102.4(4) . .
N11 Zn3 N8 101.1(3) . .
O3 Zn3 N15 132.1(4) . .
N11 Zn3 N15 97.0(3) . .
N8 Zn3 N15 99.9(4) . .
N6 Zn4 N9 103.1(3) 1_446 1_446
N6 Zn4 O2 144.5(4) 1_446 .
N9 Zn4 O2 97.2(3) 1_446 .
N6 Zn4 N18 97.5(3) 1_446 1_446
N9 Zn4 N18 93.5(3) 1_446 1_446
O2 Zn4 N18 110.1(4) . 1_446
N6 Zn4 O1 95.6(3) 1_446 .
N9 Zn4 O1 156.5(3) 1_446 .
O2 Zn4 O1 59.6(3) . .
N18 Zn4 O1 98.0(3) 1_446 .
N3 Zn5 N3 180.0(4) 2_675 .
N3 Zn5 N4 90.8(3) 2_675 2_675
N3 Zn5 N4 89.2(3) . 2_675
N3 Zn5 N4 89.2(3) 2_675 .
N3 Zn5 N4 90.8(3) . .
N4 Zn5 N4 180.000(1) 2_675 .
N3 Zn5 N12 88.6(3) 2_675 .
N3 Zn5 N12 91.4(3) . .
N4 Zn5 N12 88.9(3) 2_675 .
N4 Zn5 N12 91.1(3) . .
N3 Zn5 N12 91.4(3) 2_675 2_675
N3 Zn5 N12 88.6(3) . 2_675
N4 Zn5 N12 91.1(3) 2_675 2_675
N4 Zn5 N12 88.9(3) . 2_675
N12 Zn5 N12 180.00(14) . 2_675

loop_
_geom_bond_atom_site_label_1
_geom_bond_atom_site_label_2
_geom_bond_distance
_geom_bond_site_symmetry_2
C1 O5 1.231(12) .
C1 O6 1.285(13) .
C1 C64 1.474(12) .
C3 C64 1.377(15) .
C3 C4 1.384(19) .
C3 H3A 0.9300 .
C4 C5 1.418(19) .
C4 H4A 0.9300 .
C5 C6 1.392(17) .
C5 H5A 0.9300 .
C6 C7 1.374(14) .
C6 N19 1.396(13) .
C7 C64 1.364(14) .
C7 H7A 0.9300 .
C8 O7 1.180(15) .
C8 N19 1.346(15) .
C8 C9 1.525(16) .
C9 C10 1.352(13) .
C9 C14 1.390(14) .
C10 C11 1.411(13) .
C10 H10A 0.9300 .
C11 C12 1.386(13) .
C11 C23 1.478(13) .
C12 C13 1.364(14) .
C12 H12A 0.9300 .
C13 C14 1.390(14) .
C13 C15 1.509(15) .
C14 H14A 0.9300 .
C15 O8 1.184(13) .
C15 N21 1.337(13) .
C16 C21 1.360(14) .
C16 C17 1.381(13) .
C16 N21 1.407(13) .
C17 C18 1.348(13) .
C17 H17A 0.9300 .
C18 C19 1.351(14) .
C18 C22 1.501(14) .
C19 C20 1.420(15) .
C19 H19A 0.9300 .
C20 C21 1.425(14) .
C20 H20A 0.9300 .
C21 H21A 0.9300 .
C22 O1 1.202(14) .
C22 O2 1.242(14) .
C23 O9 1.179(11) .
C23 N20 1.365(11) .
C24 C25 1.395(13) .
C24 C29 1.406(13) .
C24 N20 1.427(12) .
C25 C26 1.370(13) .
C25 H25A 0.9300 .
C26 C27 1.402(13) .
C26 C30 1.552(15) .
C27 C28 1.344(12) .
C27 H27A 0.9300 .
C28 C29 1.381(12) .
C28 H28A 0.9300 .
C29 H29A 0.9300 .
C30 O4 1.163(14) .
C30 O3 1.320(13) .
C31 N1 1.356(12) .
C31 C32 1.361(14) .
C31 C48 1.417(13) .
C32 C33 1.393(15) .
C32 H32A 0.9300 .
C33 C34 1.448(17) .
C33 H33A 0.9300 .
C34 C35 1.378(15) .
C34 H34A 0.9300 .
C35 C48 1.402(13) .
C35 H35A 0.9300 .
C36 C41 1.374(12) .
C36 N4 1.376(12) .
C36 C37 1.432(14) .
C37 C38 1.353(14) .
C37 H37A 0.9300 .
C38 C39 1.436(15) .
C38 H38A 0.9300 .
C39 C40 1.317(14) .
C39 H39A 0.9300 .
C40 C41 1.423(13) .
C40 H40A 0.9300 .
C41 N6 1.367(11) .
C42 N8 1.348(11) .
C42 C47 1.359(12) .
C42 C43 1.421(13) .
C43 C44 1.367(14) .
C43 H43A 0.9300 .
C44 C45 1.371(15) .
C44 H44A 0.9300 .
C45 C46 1.399(14) .
C45 H45A 0.9300 .
C46 C47 1.433(12) .
C46 H46A 0.9300 .
C47 N9 1.335(11) .
C48 N3 1.354(11) .
C49 N13 1.384(12) .
C49 C50 1.391(15) .
C49 C54 1.404(15) .
C50 C51 1.345(17) .
C50 H50A 0.9300 .
C51 C52 1.46(2) .
C51 H51A 0.9300 .
C52 C53 1.40(2) .
C52 H52A 0.9300 .
C53 C54 1.400(16) .
C53 H53A 0.9300 .
C54 N15 1.291(12) .
C59 N11 1.357(9) .
C59 C63 1.3900 .
C59 C60 1.3900 .
C63 N12 1.360(9) .
C63 C62 1.3900 .
C62 C66 1.3900 .
C62 H62A 0.9300 .
C66 C65 1.3900 .
C66 H66A 0.9300 .
C65 C60 1.3900 .
C65 H65A 0.9300 .
C60 H60A 0.9300 .
N1 N2 1.374(10) .
N1 Zn2 2.019(8) .
N2 N3 1.334(10) .
N2 Zn1 2.173(8) .
N3 Zn5 2.119(8) .
N4 N5 1.312(9) .
N4 Zn5 2.144(7) .
N5 N6 1.342(9) .
N5 Zn1 2.142(8) .
N6 Zn4 2.022(8) 1_664
N7 N9 1.312(9) .
N7 N8 1.369(10) .
N7 Zn1 2.146(8) .
N8 Zn3 1.998(8) .
N9 Zn4 2.034(8) 1_664
N10 N12 1.304(9) .
N10 N11 1.344(9) .
N10 Zn1 2.169(7) .
N11 Zn3 1.995(8) .
N12 Zn5 2.205(8) .
N13 N14 1.343(11) .
N13 Zn2 2.009(9) .
N14 N15 1.327(10) .
N14 Zn1 2.313(9) .
N15 Zn3 2.015(9) .
N16 N17 1.329(11) .
N16 C70 1.357(10) .
N16 Zn2 1.990(9) .
N17 N18 1.319(10) .
N17 Zn1 2.249(9) .
N18 C57 1.312(10) .
N18 Zn4 2.094(9) 1_664
N19 H19B 0.8600 .
N20 H20B 0.8600 .
N21 H21C 0.8600 .
O1 Zn4 2.222(8) .
O2 Zn4 2.039(8) .
O3 Zn3 1.906(7) .
O6 Zn2 1.926(7) 2_666
C57 C67 1.3900 .
C57 C70 1.3900 .
C67 C68 1.3900 .
C67 H67A 0.9300 .
C68 C56 1.3900 .
C68 H68A 0.9300 .
C56 C69 1.3900 .
C56 H56A 0.9300 .
C69 C70 1.3900 .
C69 H69A 0.9300 .
Zn2 O6 1.926(7) 2_666
Zn4 N6 2.022(8) 1_446
Zn4 N9 2.034(8) 1_446
Zn4 N18 2.094(9) 1_446
Zn5 N3 2.119(8) 2_675
Zn5 N4 2.144(7) 2_675
Zn5 N12 2.205(8) 2_675

loop_
_geom_torsion_atom_site_label_1
_geom_torsion_atom_site_label_2
_geom_torsion_atom_site_label_3
_geom_torsion_atom_site_label_4
_geom_torsion
_geom_torsion_site_symmetry_1
_geom_torsion_site_symmetry_4
C64 C3 C4 C5 -4(3) . .
C3 C4 C5 C6 -2(3) . .
C4 C5 C6 C7 3(2) . .
C4 C5 C6 N19 -179.6(13) . .
C5 C6 C7 C64 1(2) . .
N19 C6 C7 C64 -176.5(11) . .
O7 C8 C9 C10 36(2) . .
N19 C8 C9 C10 -146.3(12) . .
O7 C8 C9 C14 -138.1(15) . .
N19 C8 C9 C14 39.4(19) . .
C14 C9 C10 C11 0.0(18) . .
C8 C9 C10 C11 -174.5(12) . .
C9 C10 C11 C12 -0.6(18) . .
C9 C10 C11 C23 177.3(11) . .
C10 C11 C12 C13 1.7(17) . .
C23 C11 C12 C13 -176.4(11) . .
C11 C12 C13 C14 -2.4(18) . .
C11 C12 C13 C15 179.8(10) . .
C10 C9 C14 C13 -0.7(18) . .
C8 C9 C14 C13 173.7(12) . .
C12 C13 C14 C9 1.9(18) . .
C15 C13 C14 C9 179.6(11) . .
C12 C13 C15 O8 1.1(19) . .
C14 C13 C15 O8 -176.7(13) . .
C12 C13 C15 N21 -172.8(11) . .
C14 C13 C15 N21 9.4(17) . .
C21 C16 C17 C18 1(2) . .
N21 C16 C17 C18 178.2(12) . .
C16 C17 C18 C19 2.0(19) . .
C16 C17 C18 C22 179.6(12) . .
C17 C18 C19 C20 -4.8(19) . .
C22 C18 C19 C20 177.6(12) . .
C18 C19 C20 C21 5(2) . .
C17 C16 C21 C20 -1(2) . .
N21 C16 C21 C20 -178.1(13) . .
C19 C20 C21 C16 -2(2) . .
C17 C18 C22 O1 5(2) . .
C19 C18 C22 O1 -177.7(13) . .
C17 C18 C22 O2 -172.4(12) . .
C19 C18 C22 O2 5.1(19) . .
C12 C11 C23 O9 35.8(18) . .
C10 C11 C23 O9 -142.2(13) . .
C12 C11 C23 N20 -152.6(11) . .
C10 C11 C23 N20 29.4(17) . .
C29 C24 C25 C26 -1.2(17) . .
N20 C24 C25 C26 -179.8(10) . .
C24 C25 C26 C27 1.8(16) . .
C24 C25 C26 C30 -179.3(10) . .
C25 C26 C27 C28 -0.7(16) . .
C30 C26 C27 C28 -179.5(10) . .
C26 C27 C28 C29 -1.1(16) . .
C27 C28 C29 C24 1.6(16) . .
C25 C24 C29 C28 -0.5(16) . .
N20 C24 C29 C28 178.1(9) . .
C25 C26 C30 O4 5.3(18) . .
C27 C26 C30 O4 -176.0(12) . .
C25 C26 C30 O3 -174.1(10) . .
C27 C26 C30 O3 4.6(15) . .
N1 C31 C32 C33 -177.0(14) . .
C48 C31 C32 C33 2(2) . .
C31 C32 C33 C34 0(3) . .
C32 C33 C34 C35 -3(3) . .
C33 C34 C35 C48 4(2) . .
C41 C36 C37 C38 -1.9(19) . .
N4 C36 C37 C38 178.6(12) . .
C36 C37 C38 C39 -2(2) . .
C37 C38 C39 C40 8(2) . .
C38 C39 C40 C41 -10(2) . .
N4 C36 C41 N6 1.7(11) . .
C37 C36 C41 N6 -178.0(10) . .
N4 C36 C41 C40 179.8(9) . .
C37 C36 C41 C40 0.2(16) . .
C39 C40 C41 N6 -177.0(11) . .
C39 C40 C41 C36 5.4(17) . .
N8 C42 C43 C44 178.9(11) . .
C47 C42 C43 C44 2.5(17) . .
C42 C43 C44 C45 -0.9(19) . .
C43 C44 C45 C46 2(2) . .
C44 C45 C46 C47 -3.5(18) . .
N8 C42 C47 N9 3.1(12) . .
C43 C42 C47 N9 -179.9(9) . .
N8 C42 C47 C46 178.3(9) . .
C43 C42 C47 C46 -4.7(16) . .
C45 C46 C47 N9 179.0(11) . .
C45 C46 C47 C42 5.0(16) . .
C34 C35 C48 N3 178.6(13) . .
C34 C35 C48 C31 -2(2) . .
N1 C31 C48 N3 -2.3(13) . .
C32 C31 C48 N3 178.4(12) . .
N1 C31 C48 C35 178.2(10) . .
C32 C31 C48 C35 -1.2(19) . .
N13 C49 C50 C51 179.9(16) . .
C54 C49 C50 C51 0(3) . .
C49 C50 C51 C52 -4(3) . .
C50 C51 C52 C53 5(3) . .
C51 C52 C53 C54 -2(3) . .
N13 C49 C54 N15 2.0(15) . .
C50 C49 C54 N15 -178.2(14) . .
N13 C49 C54 C53 -177.8(13) . .
C50 C49 C54 C53 2(2) . .
C52 C53 C54 N15 179.5(16) . .
C52 C53 C54 C49 -1(2) . .
N11 C59 C63 N12 -3.2(7) . .
C60 C59 C63 N12 176.6(6) . .
N11 C59 C63 C62 -179.8(7) . .
C60 C59 C63 C62 0.0 . .
N12 C63 C62 C66 -175.4(9) . .
C59 C63 C62 C66 0.0 . .
C63 C62 C66 C65 0.0 . .
C62 C66 C65 C60 0.0 . .
C66 C65 C60 C59 0.0 . .
N11 C59 C60 C65 179.7(8) . .
C63 C59 C60 C65 0.0 . .
C6 C7 C64 C3 -6(2) . .
C6 C7 C64 C1 -171.3(12) . .
C4 C3 C64 C7 7(2) . .
C4 C3 C64 C1 173.0(14) . .
O5 C1 C64 C7 -180.0(12) . .
O6 C1 C64 C7 -3.6(18) . .
O5 C1 C64 C3 14.9(19) . .
O6 C1 C64 C3 -168.7(12) . .
C32 C31 N1 N2 -177.3(13) . .
C48 C31 N1 N2 3.4(12) . .
C32 C31 N1 Zn2 -1(2) . .
C48 C31 N1 Zn2 179.7(7) . .
C31 N1 N2 N3 -3.7(11) . .
Zn2 N1 N2 N3 179.6(6) . .
C31 N1 N2 Zn1 179.2(7) . .
Zn2 N1 N2 Zn1 2.5(10) . .
N1 N2 N3 C48 2.2(10) . .
Zn1 N2 N3 C48 179.2(6) . .
N1 N2 N3 Zn5 -179.2(6) . .
Zn1 N2 N3 Zn5 -2.2(10) . .
C35 C48 N3 N2 179.5(12) . .
C31 C48 N3 N2 0.1(11) . .
C35 C48 N3 Zn5 1.0(19) . .
C31 C48 N3 Zn5 -178.4(7) . .
C41 C36 N4 N5 -3.4(11) . .
C37 C36 N4 N5 176.1(12) . .
C41 C36 N4 Zn5 -179.2(6) . .
C37 C36 N4 Zn5 0.4(18) . .
C36 N4 N5 N6 4.0(11) . .
Zn5 N4 N5 N6 179.8(6) . .
C36 N4 N5 Zn1 178.4(6) . .
Zn5 N4 N5 Zn1 -5.8(11) . .
N4 N5 N6 C41 -2.9(10) . .
Zn1 N5 N6 C41 -177.4(6) . .
N4 N5 N6 Zn4 178.8(6) . 1_664
Zn1 N5 N6 Zn4 4.3(9) . 1_664
C36 C41 N6 N5 0.7(11) . .
C40 C41 N6 N5 -177.2(10) . .
C36 C41 N6 Zn4 178.7(7) . 1_664
C40 C41 N6 Zn4 0.8(17) . 1_664
C47 C42 N8 N7 -1.7(11) . .
C43 C42 N8 N7 -178.4(11) . .
C47 C42 N8 Zn3 177.5(7) . .
C43 C42 N8 Zn3 0.7(17) . .
N9 N7 N8 C42 -0.4(11) . .
Zn1 N7 N8 C42 -173.8(6) . .
N9 N7 N8 Zn3 -179.6(6) . .
Zn1 N7 N8 Zn3 6.9(10) . .
N8 N7 N9 C47 2.2(11) . .
Zn1 N7 N9 C47 175.5(6) . .
N8 N7 N9 Zn4 176.8(6) . 1_664
Zn1 N7 N9 Zn4 -9.9(10) . 1_664
C42 C47 N9 N7 -3.3(11) . .
C46 C47 N9 N7 -177.7(10) . .
C42 C47 N9 Zn4 -176.7(7) . 1_664
C46 C47 N9 Zn4 8.8(17) . 1_664
N12 N10 N11 C59 -0.7(10) . .
Zn1 N10 N11 C59 177.2(5) . .
N12 N10 N11 Zn3 -179.3(6) . .
Zn1 N10 N11 Zn3 -1.4(10) . .
C63 C59 N11 N10 2.4(8) . .
C60 C59 N11 N10 -177.3(6) . .
C63 C59 N11 Zn3 -179.2(6) . .
C60 C59 N11 Zn3 1.0(12) . .
N11 N10 N12 C63 -1.4(10) . .
Zn1 N10 N12 C63 -179.2(5) . .
N11 N10 N12 Zn5 176.3(5) . .
Zn1 N10 N12 Zn5 -1.5(10) . .
C59 C63 N12 N10 2.8(8) . .
C62 C63 N12 N10 178.7(6) . .
C59 C63 N12 Zn5 -174.8(5) . .
C62 C63 N12 Zn5 1.1(11) . .
C50 C49 N13 N14 178.0(15) . .
C54 C49 N13 N14 -2.1(13) . .
C50 C49 N13 Zn2 -6(2) . .
C54 C49 N13 Zn2 173.6(9) . .
C49 N13 N14 N15 1.6(12) . .
Zn2 N13 N14 N15 -175.1(6) . .
C49 N13 N14 Zn1 177.7(7) . .
Zn2 N13 N14 Zn1 1.0(10) . .
C49 C54 N15 N14 -1.1(15) . .
C53 C54 N15 N14 178.7(15) . .
C49 C54 N15 Zn3 168.3(8) . .
C53 C54 N15 Zn3 -12(2) . .
N13 N14 N15 C54 -0.3(12) . .
Zn1 N14 N15 C54 -176.4(8) . .
N13 N14 N15 Zn3 -171.7(6) . .
Zn1 N14 N15 Zn3 12.2(10) . .
C70 N16 N17 N18 -3.2(11) . .
Zn2 N16 N17 N18 179.3(6) . .
C70 N16 N17 Zn1 177.9(6) . .
Zn2 N16 N17 Zn1 0.5(10) . .
N16 N17 N18 C57 3.2(11) . .
Zn1 N17 N18 C57 -178.0(6) . .
N16 N17 N18 Zn4 177.5(6) . 1_664
Zn1 N17 N18 Zn4 -3.7(10) . 1_664
O7 C8 N19 C6 4(3) . .
C9 C8 N19 C6 -173.0(12) . .
C7 C6 N19 C8 -167.2(14) . .
C5 C6 N19 C8 16(2) . .
O9 C23 N20 C24 -6(2) . .
C11 C23 N20 C24 -177.4(10) . .
C25 C24 N20 C23 179.6(11) . .
C29 C24 N20 C23 1.0(18) . .
O8 C15 N21 C16 1(2) . .
C13 C15 N21 C16 174.5(12) . .
C21 C16 N21 C15 -12(2) . .
C17 C16 N21 C15 170.9(13) . .
O2 C22 O1 Zn4 -3.0(14) . .
C18 C22 O1 Zn4 179.8(11) . .
O1 C22 O2 Zn4 3.3(15) . .
C18 C22 O2 Zn4 -179.5(10) . .
O4 C30 O3 Zn3 1.1(18) . .
C26 C30 O3 Zn3 -179.6(6) . .
O5 C1 O6 Zn2 -23.2(14) . 2_666
C64 C1 O6 Zn2 160.2(9) . 2_666
N17 N18 C57 C67 176.0(7) . .
Zn4 N18 C57 C67 2.9(14) 1_664 .
N17 N18 C57 C70 -1.7(9) . .
Zn4 N18 C57 C70 -174.8(6) 1_664 .
N18 C57 C67 C68 -177.5(11) . .
C70 C57 C67 C68 0.0 . .
C57 C67 C68 C56 0.0 . .
C67 C68 C56 C69 0.0 . .
C68 C56 C69 C70 0.0 . .
N17 N16 C70 C69 -176.0(7) . .
Zn2 N16 C70 C69 0.7(14) . .
N17 N16 C70 C57 2.1(9) . .
Zn2 N16 C70 C57 178.9(7) . .
C56 C69 C70 N16 178.0(10) . .
C56 C69 C70 C57 0.0 . .
N18 C57 C70 N16 -0.3(8) . .
C67 C57 C70 N16 -178.4(8) . .
N18 C57 C70 C69 178.1(8) . .
C67 C57 C70 C69 0.0 . .
N4 N5 Zn1 N7 141.2(7) . .
N6 N5 Zn1 N7 -45.2(7) . .
N4 N5 Zn1 N10 49.5(7) . .
N6 N5 Zn1 N10 -136.8(7) . .
N4 N5 Zn1 N2 -41.2(7) . .
N6 N5 Zn1 N2 132.5(7) . .
N4 N5 Zn1 N17 -131.3(7) . .
N6 N5 Zn1 N17 42.4(7) . .
N4 N5 Zn1 N14 5(24) . .
N6 N5 Zn1 N14 179(100) . .
N9 N7 Zn1 N5 49.2(8) . .
N8 N7 Zn1 N5 -138.3(7) . .
N9 N7 Zn1 N10 139.7(8) . .
N8 N7 Zn1 N10 -47.8(7) . .
N9 N7 Zn1 N2 -95(5) . .
N8 N7 Zn1 N2 78(5) . .
N9 N7 Zn1 N17 -42.5(8) . .
N8 N7 Zn1 N17 130.0(7) . .
N9 N7 Zn1 N14 -131.3(8) . .
N8 N7 Zn1 N14 41.1(7) . .
N12 N10 Zn1 N5 -44.7(7) . .
N11 N10 Zn1 N5 137.8(7) . .
N12 N10 Zn1 N7 -137.5(7) . .
N11 N10 Zn1 N7 44.9(7) . .
N12 N10 Zn1 N2 45.7(7) . .
N11 N10 Zn1 N2 -131.8(7) . .
N12 N10 Zn1 N17 155(7) . .
N11 N10 Zn1 N17 -22(8) . .
N12 N10 Zn1 N14 134.8(7) . .
N11 N10 Zn1 N14 -42.8(7) . .
N3 N2 Zn1 N5 46.0(7) . .
N1 N2 Zn1 N5 -137.3(7) . .
N3 N2 Zn1 N7 -170(4) . .
N1 N2 Zn1 N7 6(5) . .
N3 N2 Zn1 N10 -44.5(7) . .
N1 N2 Zn1 N10 132.3(7) . .
N3 N2 Zn1 N17 137.8(7) . .
N1 N2 Zn1 N17 -45.4(7) . .
N3 N2 Zn1 N14 -133.5(7) . .
N1 N2 Zn1 N14 43.3(7) . .
N18 N17 Zn1 N5 -42.6(8) . .
N16 N17 Zn1 N5 136.1(8) . .
N18 N17 Zn1 N7 50.2(8) . .
N16 N17 Zn1 N7 -131.1(8) . .
N18 N17 Zn1 N10 118(8) . .
N16 N17 Zn1 N10 -64(8) . .
N18 N17 Zn1 N2 -132.9(8) . .
N16 N17 Zn1 N2 45.7(8) . .
N18 N17 Zn1 N14 138.0(8) . .
N16 N17 Zn1 N14 -43.3(8) . .
N15 N14 Zn1 N5 81(23) . .
N13 N14 Zn1 N5 -94(23) . .
N15 N14 Zn1 N7 -54.5(8) . .
N13 N14 Zn1 N7 130.1(8) . .
N15 N14 Zn1 N10 37.2(8) . .
N13 N14 Zn1 N10 -138.2(8) . .
N15 N14 Zn1 N2 127.9(8) . .
N13 N14 Zn1 N2 -47.5(8) . .
N15 N14 Zn1 N17 -142.0(8) . .
N13 N14 Zn1 N17 42.6(8) . .
N17 N16 Zn2 O6 -167.9(6) . 2_666
C70 N16 Zn2 O6 15.7(12) . 2_666
N17 N16 Zn2 N13 52.2(8) . .
C70 N16 Zn2 N13 -124.2(10) . .
N17 N16 Zn2 N1 -49.4(8) . .
C70 N16 Zn2 N1 134.1(9) . .
N14 N13 Zn2 O6 154.5(7) . 2_666
C49 N13 Zn2 O6 -21.0(12) . 2_666
N14 N13 Zn2 N16 -51.7(8) . .
C49 N13 Zn2 N16 132.8(11) . .
N14 N13 Zn2 N1 50.4(8) . .
C49 N13 Zn2 N1 -125.1(12) . .
C31 N1 Zn2 O6 17.9(11) . 2_666
N2 N1 Zn2 O6 -166.3(7) . 2_666
C31 N1 Zn2 N16 -126.5(10) . .
N2 N1 Zn2 N16 49.3(8) . .
C31 N1 Zn2 N13 128.6(10) . .
N2 N1 Zn2 N13 -55.6(8) . .
C30 O3 Zn3 N11 -77.7(8) . .
C30 O3 Zn3 N8 171.9(8) . .
C30 O3 Zn3 N15 56.0(9) . .
N10 N11 Zn3 O3 -156.5(6) . .
C59 N11 Zn3 O3 25.3(9) . .
N10 N11 Zn3 N8 -45.4(7) . .
C59 N11 Zn3 N8 136.4(8) . .
N10 N11 Zn3 N15 56.2(7) . .
C59 N11 Zn3 N15 -122.0(8) . .
C42 N8 Zn3 O3 -13.3(10) . .
N7 N8 Zn3 O3 165.8(7) . .
C42 N8 Zn3 N11 -136.7(9) . .
N7 N8 Zn3 N11 42.3(7) . .
C42 N8 Zn3 N15 124.1(9) . .
N7 N8 Zn3 N15 -56.9(7) . .
C54 N15 Zn3 O3 -8.9(14) . .
N14 N15 Zn3 O3 159.9(6) . .
C54 N15 Zn3 N11 131.6(12) . .
N14 N15 Zn3 N11 -59.6(7) . .
C54 N15 Zn3 N8 -125.7(12) . .
N14 N15 Zn3 N8 43.1(7) . .
C22 O2 Zn4 N6 49.5(11) . 1_446
C22 O2 Zn4 N9 174.3(8) . 1_446
C22 O2 Zn4 N18 -89.3(9) . 1_446
C22 O2 Zn4 O1 -1.8(8) . .
C22 O1 Zn4 N6 -151.1(9) . 1_446
C22 O1 Zn4 N9 -8.1(14) . 1_446
C22 O1 Zn4 O2 1.8(8) . .
C22 O1 Zn4 N18 110.5(9) . 1_446
N2 N3 Zn5 N3 0(100) . 2_675
C48 N3 Zn5 N3 0(100) . 2_675
N2 N3 Zn5 N4 135.8(7) . 2_675
C48 N3 Zn5 N4 -46.0(9) . 2_675
N2 N3 Zn5 N4 -44.2(7) . .
C48 N3 Zn5 N4 134.0(9) . .
N2 N3 Zn5 N12 46.9(7) . .
C48 N3 Zn5 N12 -134.9(9) . .
N2 N3 Zn5 N12 -133.1(7) . 2_675
C48 N3 Zn5 N12 45.1(9) . 2_675
N5 N4 Zn5 N3 -130.4(7) . 2_675
C36 N4 Zn5 N3 44.7(8) . 2_675
N5 N4 Zn5 N3 49.6(7) . .
C36 N4 Zn5 N3 -135.3(8) . .
N5 N4 Zn5 N4 150(100) . 2_675
C36 N4 Zn5 N4 -35(100) . 2_675
N5 N4 Zn5 N12 -41.8(8) . .
C36 N4 Zn5 N12 133.3(8) . .
N5 N4 Zn5 N12 138.2(8) . 2_675
C36 N4 Zn5 N12 -46.7(8) . 2_675
N10 N12 Zn5 N3 134.7(7) . 2_675
C63 N12 Zn5 N3 -48.0(7) . 2_675
N10 N12 Zn5 N3 -45.3(7) . .
C63 N12 Zn5 N3 132.0(7) . .
N10 N12 Zn5 N4 -134.4(7) . 2_675
C63 N12 Zn5 N4 42.8(7) . 2_675
N10 N12 Zn5 N4 45.6(7) . .
C63 N12 Zn5 N4 -137.2(7) . .
N10 N12 Zn5 N12 -48(100) . 2_675
C63 N12 Zn5 N12 129(100) . 2_675

loop_
_platon_squeeze_void_nr
_platon_squeeze_void_average_x
_platon_squeeze_void_average_y
_platon_squeeze_void_average_z
_platon_squeeze_void_volume
_platon_squeeze_void_count_electrons
1 -0.012 0.005 0.012 1617.0 78.9
